data_1010862
loop_
_publ_author_name
'Bubeck, W'

_publ_section_title
;
Die Gitterkonstante und Schmelzpunkte der Berzeliite.
;
_journal_coden_ASTM GFSFA4
_journal_name_full
;
Geologiska Foereningens i Stockholm Foerhandlingar
;
_journal_page_first 525
_journal_page_last 530
_journal_volume 56
_journal_year 1934
_chemical_formula_structural 'Ca2 Na Mg1.27 Mn0.73 (As O4)3'
_chemical_formula_sum 'As3 Ca2 Mg1.27 Mn0.73 Na O12'
_chemical_name_systematic
;
Calcium sodium magnesium manganese arsenate (2/1/1.27/0.73/3)
;
_cell_angle_alpha 90
_cell_angle_beta 90
_cell_angle_gamma 90
_cell_formula_units_Z 0
_cell_length_a 12.35(1)
_cell_length_b 12.35(1)
_cell_length_c 12.35(1)
_cell_volume 1883.7
_cod_original_formula_sum 'As3 Ca2 Mg1.27 Mn.73 Na O12'
_cod_database_code 1010862

loop_
_atom_site_label
_atom_site_fract_x
_atom_site_fract_y
_atom_site_fract_z
? ? ? ?
